data_7201569
loop_
_publ_author_name
'Wang, Jun-Jie'
'Liu, Chun-Sen'
'Hu, Tong-Liang'
'Chang, Ze'
'Li, Cai-Yun'
'Yan, Li-Fen'
'Chen, Pei-Quan'
'Bu, Xian-He'
'Wu, Qiang'
'Zhao, Li-Juan'
'Wang, Zhe'
'Zhang, Xin-Zheng'

_publ_section_title
;
 Zinc(ii) coordination architectures with two bulky anthracene-based
 carboxylic ligands: crystal structures and luminescent properties
;
_journal_issue 6
_journal_name_full CrystEngComm
_journal_page_first 681
_journal_paper_doi 10.1039/b710209g
_journal_volume 10
_journal_year 2008
_chemical_formula_moiety 'C46 H40 N2 O10 Zn'
_chemical_formula_sum 'C46 H40 N2 O10 Zn'
_chemical_formula_weight 846.17
_chemical_name_systematic
;
?
;
_space_group_IT_number 61
_symmetry_cell_setting orthorhombic
_symmetry_space_group_name_Hall '-P 2ac 2ab'
_symmetry_space_group_name_H-M 'P b c a'
_atom_sites_solution_hydrogens geom
_atom_sites_solution_primary direct
_atom_sites_solution_secondary difmap
_audit_creation_method SHELXL-97
_cell_angle_alpha 90.00
_cell_angle_beta 90.00
_cell_angle_gamma 90.00
_cell_formula_units_Z 8
_cell_length_a 16.442(2)
_cell_length_b 17.697(3)
_cell_length_c 27.528(4)
_cell_measurement_reflns_used 18676
_cell_measurement_temperature 113(2)
_cell_measurement_theta_max 27.9
_cell_measurement_theta_min 1.4
_cell_volume 8010(2)
_computing_cell_refinement 'CrystalClear (Rigaku/MSC Inc., 2005)'
_computing_data_collection 'CrystalClear (Rigaku/MSC Inc., 2005)'
_computing_data_reduction 'CrystalClear (Rigaku/MSC Inc., 2005)'
_computing_publication_material 'CrystalStructure 3.7.0'
_computing_structure_refinement 'SHELXL-97 (Sheldrick, 1997)'
_computing_structure_solution 'SHELXS-97 (Sheldrick, 1990)'
_diffrn_ambient_temperature 113(2)
_diffrn_detector_area_resol_mean 7.31
_diffrn_measured_fraction_theta_full 0.996
_diffrn_measured_fraction_theta_max 0.996
_diffrn_measurement_device_type 'Rigaku Saturn'
_diffrn_measurement_method \w
_diffrn_radiation_monochromator confocal
_diffrn_radiation_source 'rotating anode'
_diffrn_radiation_type MoK\a
_diffrn_radiation_wavelength 0.71070
_diffrn_reflns_av_R_equivalents 0.0408
_diffrn_reflns_av_sigmaI/netI 0.0391
_diffrn_reflns_limit_h_max 21
_diffrn_reflns_limit_h_min -19
_diffrn_reflns_limit_k_max 22
_diffrn_reflns_limit_k_min -23
_diffrn_reflns_limit_l_max 36
_diffrn_reflns_limit_l_min -23
_diffrn_reflns_number 37367
_diffrn_reflns_theta_full 27.90
_diffrn_reflns_theta_max 27.90
_diffrn_reflns_theta_min 1.48
_exptl_absorpt_coefficient_mu 0.677
_exptl_absorpt_correction_T_max 0.9478
_exptl_absorpt_correction_T_min 0.8125
_exptl_absorpt_correction_type numerical
_exptl_absorpt_process_details
;
?
;
_exptl_crystal_colour colorless
_exptl_crystal_density_diffrn 1.403
_exptl_crystal_density_method 'not measured'
_exptl_crystal_description block
_exptl_crystal_F_000 3520
_exptl_crystal_size_max 0.32
_exptl_crystal_size_mid 0.20
_exptl_crystal_size_min 0.08
_refine_diff_density_max 0.509
_refine_diff_density_min -0.729
_refine_diff_density_rms 0.066
_refine_ls_extinction_coef 0.00031(11)
_refine_ls_extinction_expression Fc^*^=kFc[1+0.001xFc^2^\l^3^/sin(2\q)]^-1/4^
_refine_ls_extinction_method SHELXL
_refine_ls_goodness_of_fit_ref 1.104
_refine_ls_hydrogen_treatment mixed
_refine_ls_matrix_type full
_refine_ls_number_parameters 558
_refine_ls_number_reflns 9534
_refine_ls_number_restraints 0
_refine_ls_restrained_S_all 1.104
_refine_ls_R_factor_all 0.0576
_refine_ls_R_factor_gt 0.0433
_refine_ls_shift/su_max 0.002
_refine_ls_shift/su_mean 0.000
_refine_ls_structure_factor_coef Fsqd
_refine_ls_weighting_details 'calc w=1/[\s^2^(Fo^2^)+(0.0532P)^2^+3.1005P] where P=(Fo^2^+2Fc^2^)/3'
_refine_ls_weighting_scheme calc
_refine_ls_wR_factor_gt 0.1077
_refine_ls_wR_factor_ref 0.1164
_reflns_number_gt 7641
_reflns_number_total 9534
_reflns_threshold_expression >2sigma(I)
_cod_data_source_file b710209g.txt
_cod_data_source_block 5
_cod_database_code 7201569

loop_
_symmetry_equiv_pos_as_xyz
'x, y, z'
'-x+1/2, y+1/2, z'
'x, -y+1/2, z+1/2'
'-x+1/2, -y, z+1/2'
'-x, -y, -z'
'x-1/2, -y-1/2, -z'
'-x, y-1/2, -z-1/2'
'x-1/2, y, -z-1/2'

loop_
_atom_site_label
_atom_site_type_symbol
_atom_site_fract_x
_atom_site_fract_y
_atom_site_fract_z
_atom_site_U_iso_or_equiv
_atom_site_adp_type
_atom_site_occupancy
_atom_site_symmetry_multiplicity
_atom_site_calc_flag
_atom_site_refinement_flags
_atom_site_disorder_assembly
_atom_site_disorder_group
Zn1 Zn 0.513871(15) 0.249175(11) 0.384131(8) 0.01461(8) Uani 1 1 d . . .
O1 O 0.61604(9) 0.25093(8) 0.34789(5) 0.0227(3) Uani 1 1 d . . .
O2 O 0.58926(11) 0.14590(10) 0.30530(7) 0.0412(5) Uani 1 1 d . . .
O3 O 0.91503(9) 0.21998(8) 0.15165(5) 0.0215(3) Uani 1 1 d . . .
O4 O 0.95249(10) 0.31589(9) 0.19872(6) 0.0327(4) Uani 1 1 d . . .
O5 O 0.51520(9) 0.34840(8) 0.41433(5) 0.0214(3) Uani 1 1 d . . .
O6 O 0.38590(9) 0.34480(8) 0.43957(5) 0.0263(3) Uani 1 1 d . . .
O7 O 0.50873(9) 0.17342(9) 0.43483(6) 0.0281(4) Uani 1 1 d . . .
O8 O 0.63531(11) 0.15874(10) 0.46207(7) 0.0515(6) Uani 1 1 d . . .
O9 O 0.44662(11) 0.07394(9) 0.32635(6) 0.0317(4) Uani 1 1 d . . .
H9A H 0.4988(18) 0.0851(16) 0.3204(11) 0.048 Uiso 1 1 d . . .
H9B H 0.4256(18) 0.1172(17) 0.3338(10) 0.048 Uiso 1 1 d . . .
O10 O 0.24285(11) 0.41384(9) 0.47466(7) 0.0361(4) Uani 1 1 d . . .
H10A H 0.2867(19) 0.3881(17) 0.4665(11) 0.054 Uiso 1 1 d . . .
H10B H 0.2184(18) 0.3893(17) 0.4992(10) 0.054 Uiso 1 1 d . . .
N1 N 0.62862(12) 0.50402(10) 0.24540(7) 0.0282(4) Uani 1 1 d . . .
H1 H 0.6045(17) 0.5354(15) 0.2183(11) 0.050(8) Uiso 1 1 d . . .
N2 N 0.25633(10) 0.06254(11) 0.49782(6) 0.0224(4) Uani 1 1 d . . .
H2 H 0.2566(16) 0.0101(18) 0.4915(10) 0.049(9) Uiso 1 1 d . . .
C1 C 0.62911(13) 0.20348(12) 0.31394(7) 0.0233(4) Uani 1 1 d . . .
C2 C 0.70128(13) 0.22083(12) 0.28207(7) 0.0215(4) Uani 1 1 d . . .
C3 C 0.77848(13) 0.19826(11) 0.29722(7) 0.0217(4) Uani 1 1 d . . .
C4 C 0.79242(14) 0.16391(12) 0.34388(8) 0.0272(5) Uani 1 1 d . . .
H4 H 0.7478 0.1546 0.3650 0.033 Uiso 1 1 calc R . .
C5 C 0.86853(15) 0.14467(13) 0.35802(8) 0.0320(5) Uani 1 1 d . . .
H5 H 0.8768 0.1231 0.3892 0.038 Uiso 1 1 calc R . .
C6 C 0.93586(15) 0.15621(13) 0.32693(8) 0.0310(5) Uani 1 1 d . . .
H6 H 0.9888 0.1419 0.3373 0.037 Uiso 1 1 calc R . .
C7 C 0.92536(14) 0.18770(12) 0.28232(8) 0.0262(5) Uani 1 1 d . . .
H7 H 0.9710 0.1942 0.2616 0.031 Uiso 1 1 calc R . .
C8 C 0.84707(13) 0.21118(11) 0.26613(7) 0.0211(4) Uani 1 1 d . . .
C9 C 0.83470(13) 0.24657(11) 0.22105(7) 0.0193(4) Uani 1 1 d . . .
C10 C 0.75778(13) 0.27026(12) 0.20621(7) 0.0207(4) Uani 1 1 d . . .
C11 C 0.74471(14) 0.30882(12) 0.16094(7) 0.0258(5) Uani 1 1 d . . .
H11 H 0.7890 0.3159 0.1392 0.031 Uiso 1 1 calc R . .
C12 C 0.67021(15) 0.33518(14) 0.14880(8) 0.0312(5) Uani 1 1 d . . .
H12 H 0.6626 0.3604 0.1187 0.037 Uiso 1 1 calc R . .
C13 C 0.60326(15) 0.32547(14) 0.18083(9) 0.0333(5) Uani 1 1 d . . .
H13 H 0.5515 0.3453 0.1722 0.040 Uiso 1 1 calc R . .
C14 C 0.61237(14) 0.28823(13) 0.22362(8) 0.0280(5) Uani 1 1 d . . .
H14 H 0.5668 0.2821 0.2445 0.034 Uiso 1 1 calc R . .
C15 C 0.68932(13) 0.25824(11) 0.23770(7) 0.0218(4) Uani 1 1 d . . .
C16 C 0.90634(13) 0.26313(12) 0.18899(7) 0.0211(4) Uani 1 1 d . . .
C17 C 0.45514(13) 0.37164(11) 0.43938(7) 0.0195(4) Uani 1 1 d . . .
C18 C 0.47641(12) 0.43821(11) 0.47122(7) 0.0188(4) Uani 1 1 d . . .
C19 C 0.52271(12) 0.42559(11) 0.51311(7) 0.0185(4) Uani 1 1 d . . .
C20 C 0.54775(14) 0.35148(11) 0.52757(7) 0.0226(4) Uani 1 1 d . . .
H20 H 0.5332 0.3093 0.5081 0.027 Uiso 1 1 calc R . .
C21 C 0.59197(14) 0.34025(12) 0.56861(8) 0.0266(5) Uani 1 1 d . . .
H21 H 0.6079 0.2905 0.5775 0.032 Uiso 1 1 calc R . .
C22 C 0.61447(13) 0.40246(12) 0.59830(8) 0.0243(4) Uani 1 1 d . . .
H22 H 0.6446 0.3939 0.6272 0.029 Uiso 1 1 calc R . .
C23 C 0.59324(13) 0.47420(11) 0.58568(7) 0.0217(4) Uani 1 1 d . . .
H23 H 0.6093 0.5153 0.6057 0.026 Uiso 1 1 calc R . .
C24 C 0.54709(12) 0.48844(11) 0.54260(7) 0.0182(4) Uani 1 1 d . . .
C25 C 0.56390(14) 0.13908(12) 0.45808(8) 0.0262(5) Uani 1 1 d . . .
C26 C 0.53397(13) 0.06655(11) 0.48100(8) 0.0232(4) Uani 1 1 d . . .
C27 C 0.49042(13) 0.06957(12) 0.52457(8) 0.0244(5) Uani 1 1 d . . .
C28 C 0.47851(15) 0.13879(13) 0.55074(8) 0.0312(5) Uani 1 1 d . . .
H28 H 0.5005 0.1844 0.5381 0.037 Uiso 1 1 calc R . .
C29 C 0.43671(16) 0.14058(14) 0.59308(9) 0.0376(6) Uani 1 1 d . . .
H29 H 0.4290 0.1872 0.6096 0.045 Uiso 1 1 calc R . .
C30 C 0.59566(16) -0.07294(15) 0.38711(8) 0.0375(6) Uani 1 1 d . . .
H30 H 0.6241 -0.0746 0.3571 0.045 Uiso 1 1 calc R . .
C31 C 0.58660(14) -0.00600(14) 0.41049(8) 0.0308(5) Uani 1 1 d . . .
H31 H 0.6088 0.0386 0.3966 0.037 Uiso 1 1 calc R . .
C32 C 0.54402(13) -0.00145(12) 0.45586(8) 0.0236(4) Uani 1 1 d . . .
C33 C 0.48987(15) 0.48332(15) 0.27251(11) 0.0414(6) Uani 1 1 d . . .
H33A H 0.4803 0.5372 0.2665 0.062 Uiso 1 1 calc R . .
H33B H 0.4622 0.4682 0.3025 0.062 Uiso 1 1 calc R . .
H33C H 0.4686 0.4537 0.2453 0.062 Uiso 1 1 calc R . .
C34 C 0.57888(15) 0.46950(12) 0.27752(8) 0.0294(5) Uani 1 1 d . . .
C35 C 0.61283(16) 0.42235(13) 0.31170(8) 0.0321(5) Uani 1 1 d . . .
H35 H 0.5794 0.3977 0.3350 0.038 Uiso 1 1 calc R . .
C36 C 0.69614(16) 0.41123(13) 0.31185(8) 0.0341(6) Uani 1 1 d . . .
H36 H 0.7200 0.3782 0.3350 0.041 Uiso 1 1 calc R . .
C37 C 0.74483(16) 0.44800(14) 0.27840(8) 0.0368(6) Uani 1 1 d . . .
H37 H 0.8020 0.4404 0.2785 0.044 Uiso 1 1 calc R . .
C38 C 0.70969(15) 0.49564(13) 0.24490(8) 0.0321(5) Uani 1 1 d . . .
C39 C 0.75663(16) 0.53850(17) 0.20728(9) 0.0444(7) Uani 1 1 d . . .
H39A H 0.7609 0.5080 0.1777 0.067 Uiso 1 1 calc R . .
H39B H 0.8113 0.5495 0.2196 0.067 Uiso 1 1 calc R . .
H39C H 0.7285 0.5860 0.1999 0.067 Uiso 1 1 calc R . .
C40 C 0.33599(15) 0.07580(15) 0.42433(8) 0.0370(6) Uani 1 1 d . . .
H40A H 0.3271 0.0210 0.4242 0.055 Uiso 1 1 calc R . .
H40B H 0.3945 0.0863 0.4245 0.055 Uiso 1 1 calc R . .
H40C H 0.3114 0.0981 0.3952 0.055 Uiso 1 1 calc R . .
C41 C 0.29788(13) 0.10923(12) 0.46841(8) 0.0255(5) Uani 1 1 d . . .
C42 C 0.30149(15) 0.18506(13) 0.48044(9) 0.0326(5) Uani 1 1 d . . .
H42 H 0.3305 0.2196 0.4605 0.039 Uiso 1 1 calc R . .
C43 C 0.26236(15) 0.20994(13) 0.52183(9) 0.0354(6) Uani 1 1 d . . .
H43 H 0.2655 0.2618 0.5306 0.042 Uiso 1 1 calc R . .
C44 C 0.21885(15) 0.16083(13) 0.55063(8) 0.0315(5) Uani 1 1 d . . .
H44 H 0.1906 0.1787 0.5785 0.038 Uiso 1 1 calc R . .
C45 C 0.21701(13) 0.08524(12) 0.53840(8) 0.0253(5) Uani 1 1 d . . .
C46 C 0.17550(15) 0.02527(14) 0.56731(8) 0.0328(5) Uani 1 1 d . . .
H46A H 0.1539 -0.0134 0.5453 0.049 Uiso 1 1 calc R . .
H46B H 0.1308 0.0477 0.5859 0.049 Uiso 1 1 calc R . .
H46C H 0.2146 0.0021 0.5897 0.049 Uiso 1 1 calc R . .

loop_
_atom_site_aniso_label
_atom_site_aniso_U_11
_atom_site_aniso_U_22
_atom_site_aniso_U_33
_atom_site_aniso_U_23
_atom_site_aniso_U_13
_atom_site_aniso_U_12
Zn1 0.01507(14) 0.01659(13) 0.01217(12) 0.00023(8) -0.00002(8) -0.00016(9)
O1 0.0192(8) 0.0319(8) 0.0171(7) -0.0002(6) 0.0037(6) 0.0020(6)
O2 0.0338(10) 0.0410(10) 0.0489(11) -0.0133(8) 0.0182(8) -0.0143(8)
O3 0.0212(8) 0.0258(7) 0.0176(7) 0.0006(6) 0.0034(6) 0.0017(6)
O4 0.0310(9) 0.0377(9) 0.0295(8) -0.0051(7) 0.0068(7) -0.0110(8)
O5 0.0215(8) 0.0210(7) 0.0218(7) -0.0068(6) 0.0034(6) -0.0015(6)
O6 0.0209(8) 0.0251(7) 0.0328(8) -0.0081(6) 0.0039(6) -0.0062(6)
O7 0.0259(9) 0.0291(8) 0.0293(8) 0.0147(6) -0.0024(7) -0.0011(7)
O8 0.0364(11) 0.0466(11) 0.0716(14) 0.0356(10) -0.0275(10) -0.0223(9)
O9 0.0289(9) 0.0320(9) 0.0343(9) -0.0101(7) 0.0031(7) -0.0040(8)
O10 0.0342(10) 0.0272(9) 0.0470(11) 0.0025(7) 0.0138(8) 0.0021(7)
N1 0.0308(11) 0.0298(10) 0.0240(9) 0.0056(8) 0.0028(8) 0.0027(8)
N2 0.0184(9) 0.0244(9) 0.0245(9) 0.0032(7) -0.0015(7) -0.0002(7)
C1 0.0198(11) 0.0280(11) 0.0221(10) 0.0020(8) 0.0031(8) 0.0015(9)
C2 0.0208(11) 0.0246(10) 0.0192(9) -0.0029(8) 0.0044(8) -0.0008(9)
C3 0.0215(11) 0.0244(10) 0.0193(9) -0.0012(8) 0.0030(8) -0.0001(9)
C4 0.0285(13) 0.0323(11) 0.0207(10) 0.0039(9) 0.0029(9) -0.0038(10)
C5 0.0360(14) 0.0360(13) 0.0240(11) 0.0082(9) -0.0027(10) -0.0005(11)
C6 0.0248(12) 0.0372(12) 0.0309(12) 0.0058(10) -0.0045(10) 0.0021(10)
C7 0.0210(11) 0.0320(11) 0.0257(11) 0.0017(9) 0.0018(9) -0.0002(9)
C8 0.0197(11) 0.0238(10) 0.0198(9) -0.0011(8) 0.0024(8) -0.0013(9)
C9 0.0165(10) 0.0232(10) 0.0182(9) -0.0029(7) 0.0029(8) -0.0005(8)
C10 0.0180(11) 0.0258(10) 0.0184(9) -0.0014(8) 0.0018(8) -0.0005(9)
C11 0.0247(12) 0.0334(11) 0.0192(10) 0.0009(8) 0.0026(8) 0.0004(10)
C12 0.0298(13) 0.0395(13) 0.0242(11) 0.0046(9) -0.0030(10) 0.0022(11)
C13 0.0216(12) 0.0437(14) 0.0346(13) 0.0025(10) -0.0022(10) 0.0069(10)
C14 0.0195(12) 0.0369(12) 0.0275(11) 0.0003(9) 0.0025(9) -0.0007(10)
C15 0.0175(11) 0.0273(11) 0.0204(10) -0.0031(8) 0.0020(8) -0.0005(8)
C16 0.0168(11) 0.0286(11) 0.0179(9) 0.0034(8) 0.0008(8) 0.0011(9)
C17 0.0241(11) 0.0165(9) 0.0180(9) 0.0000(7) -0.0011(8) 0.0000(8)
C18 0.0192(11) 0.0189(9) 0.0182(9) -0.0025(7) 0.0033(8) -0.0028(8)
C19 0.0200(11) 0.0174(9) 0.0181(9) 0.0004(7) 0.0012(8) -0.0015(8)
C20 0.0274(12) 0.0174(9) 0.0231(10) -0.0014(8) 0.0020(9) -0.0022(9)
C21 0.0308(13) 0.0210(10) 0.0279(11) 0.0060(8) -0.0001(9) 0.0009(9)
C22 0.0255(12) 0.0289(11) 0.0185(9) 0.0034(8) -0.0012(8) -0.0013(9)
C23 0.0221(11) 0.0248(10) 0.0182(9) -0.0017(8) 0.0004(8) -0.0023(9)
C24 0.0186(10) 0.0197(9) 0.0162(9) -0.0014(7) 0.0028(8) -0.0011(8)
C25 0.0276(13) 0.0242(10) 0.0269(11) 0.0078(8) -0.0078(9) -0.0060(9)
C26 0.0209(11) 0.0237(10) 0.0252(10) 0.0088(8) -0.0074(9) -0.0039(9)
C27 0.0234(12) 0.0245(10) 0.0251(11) 0.0052(8) -0.0098(9) -0.0013(9)
C28 0.0360(14) 0.0254(11) 0.0322(12) 0.0032(9) -0.0111(10) -0.0011(10)
C29 0.0431(16) 0.0375(13) 0.0321(13) -0.0056(10) -0.0109(11) 0.0099(12)
C30 0.0359(15) 0.0523(16) 0.0244(12) 0.0020(10) 0.0001(10) 0.0087(12)
C31 0.0255(12) 0.0389(13) 0.0280(12) 0.0093(10) -0.0045(9) -0.0031(10)
C32 0.0205(11) 0.0258(10) 0.0244(10) 0.0066(8) -0.0064(9) 0.0000(9)
C33 0.0321(14) 0.0379(14) 0.0541(17) 0.0117(12) 0.0079(12) -0.0024(11)
C34 0.0332(13) 0.0267(11) 0.0283(11) 0.0019(9) 0.0062(10) -0.0024(10)
C35 0.0392(15) 0.0316(12) 0.0254(11) 0.0045(9) 0.0022(10) -0.0064(11)
C36 0.0415(15) 0.0365(13) 0.0245(11) 0.0062(9) -0.0069(10) -0.0004(11)
C37 0.0302(14) 0.0499(15) 0.0304(12) 0.0088(11) -0.0017(10) 0.0018(12)
C38 0.0293(13) 0.0404(13) 0.0265(11) 0.0062(10) 0.0032(10) 0.0034(11)
C39 0.0343(15) 0.0611(18) 0.0377(14) 0.0201(13) 0.0094(12) 0.0031(13)
C40 0.0304(14) 0.0513(15) 0.0292(12) 0.0001(11) 0.0044(10) -0.0079(12)
C41 0.0179(11) 0.0327(11) 0.0259(11) 0.0065(9) -0.0029(9) -0.0030(9)
C42 0.0268(13) 0.0289(11) 0.0421(13) 0.0104(10) -0.0063(10) -0.0050(10)
C43 0.0323(14) 0.0276(12) 0.0462(14) -0.0041(10) -0.0097(11) 0.0034(10)
C44 0.0277(13) 0.0364(12) 0.0303(12) -0.0049(10) -0.0038(10) 0.0074(10)
C45 0.0199(11) 0.0336(11) 0.0224(10) 0.0020(9) -0.0031(8) 0.0023(9)
C46 0.0285(13) 0.0424(13) 0.0274(11) 0.0084(10) 0.0010(10) -0.0016(11)

loop_
_atom_type_symbol
_atom_type_description
_atom_type_scat_dispersion_real
_atom_type_scat_dispersion_imag
_atom_type_scat_source
C C 0.0033 0.0016 'International Tables Vol C Tables 4.2.6.8 and 6.1.1.4'
H H 0.0000 0.0000 'International Tables Vol C Tables 4.2.6.8 and 6.1.1.4'
N N 0.0061 0.0033 'International Tables Vol C Tables 4.2.6.8 and 6.1.1.4'
O O 0.0106 0.0060 'International Tables Vol C Tables 4.2.6.8 and 6.1.1.4'
Zn Zn 0.2839 1.4301 'International Tables Vol C Tables 4.2.6.8 and 6.1.1.4'

loop_
_geom_angle_atom_site_label_1
_geom_angle_atom_site_label_2
_geom_angle_atom_site_label_3
_geom_angle
_geom_angle_site_symmetry_1
_geom_angle_site_symmetry_3
_geom_angle_publ_flag
O7 Zn1 O5 108.52(6) . . ?
O7 Zn1 O1 114.61(6) . . ?
O5 Zn1 O1 101.21(6) . . ?
O7 Zn1 O3 98.21(6) . 8_556 ?
O5 Zn1 O3 117.41(6) . 8_556 ?
O1 Zn1 O3 117.27(6) . 8_556 ?
C1 O1 Zn1 120.59(14) . . ?
C16 O3 Zn1 109.58(13) . 8_656 ?
C17 O5 Zn1 121.01(13) . . ?
C25 O7 Zn1 131.70(15) . . ?
H9A O9 H9B 103(3) . . ?
H10A O10 H10B 108(3) . . ?
C38 N1 C34 124.0(2) . . ?
C38 N1 H1 116.3(16) . . ?
C34 N1 H1 119.6(16) . . ?
C41 N2 C45 123.9(2) . . ?
C41 N2 H2 119.4(17) . . ?
C45 N2 H2 116.5(17) . . ?
O2 C1 O1 126.5(2) . . ?
O2 C1 C2 118.29(18) . . ?
O1 C1 C2 115.17(18) . . ?
C3 C2 C15 121.53(19) . . ?
C3 C2 C1 118.97(18) . . ?
C15 C2 C1 119.50(19) . . ?
C2 C3 C8 119.45(18) . . ?
C2 C3 C4 122.18(19) . . ?
C8 C3 C4 118.34(19) . . ?
C5 C4 C3 120.6(2) . . ?
C5 C4 H4 119.7 . . ?
C3 C4 H4 119.7 . . ?
C4 C5 C6 120.9(2) . . ?
C4 C5 H5 119.6 . . ?
C6 C5 H5 119.6 . . ?
C7 C6 C5 120.4(2) . . ?
C7 C6 H6 119.8 . . ?
C5 C6 H6 119.8 . . ?
C6 C7 C8 121.1(2) . . ?
C6 C7 H7 119.4 . . ?
C8 C7 H7 119.4 . . ?
C9 C8 C7 122.50(19) . . ?
C9 C8 C3 118.98(19) . . ?
C7 C8 C3 118.52(18) . . ?
C10 C9 C8 121.62(19) . . ?
C10 C9 C16 118.76(18) . . ?
C8 C9 C16 119.54(19) . . ?
C9 C10 C15 119.33(19) . . ?
C9 C10 C11 122.19(19) . . ?
C15 C10 C11 118.45(19) . . ?
C12 C11 C10 120.9(2) . . ?
C12 C11 H11 119.6 . . ?
C10 C11 H11 119.6 . . ?
C11 C12 C13 120.4(2) . . ?
C11 C12 H12 119.8 . . ?
C13 C12 H12 119.8 . . ?
C14 C13 C12 120.8(2) . . ?
C14 C13 H13 119.6 . . ?
C12 C13 H13 119.6 . . ?
C13 C14 C15 120.9(2) . . ?
C13 C14 H14 119.5 . . ?
C15 C14 H14 119.5 . . ?
C2 C15 C14 122.4(2) . . ?
C2 C15 C10 119.03(19) . . ?
C14 C15 C10 118.45(19) . . ?
O4 C16 O3 123.64(19) . . ?
O4 C16 C9 120.22(18) . . ?
O3 C16 C9 116.13(18) . . ?
O6 C17 O5 126.43(18) . . ?
O6 C17 C18 120.80(18) . . ?
O5 C17 C18 112.77(18) . . ?
C19 C18 C24 121.28(18) . 5_666 ?
C19 C18 C17 118.68(17) . . ?
C24 C18 C17 119.98(18) 5_666 . ?
C18 C19 C20 122.13(18) . . ?
C18 C19 C24 119.65(18) . . ?
C20 C19 C24 118.22(18) . . ?
C21 C20 C19 121.29(19) . . ?
C21 C20 H20 119.4 . . ?
C19 C20 H20 119.4 . . ?
C20 C21 C22 120.32(19) . . ?
C20 C21 H21 119.8 . . ?
C22 C21 H21 119.8 . . ?
C23 C22 C21 120.6(2) . . ?
C23 C22 H22 119.7 . . ?
C21 C22 H22 119.7 . . ?
C22 C23 C24 120.79(19) . . ?
C22 C23 H23 119.6 . . ?
C24 C23 H23 119.6 . . ?
C18 C24 C23 122.16(18) 5_666 . ?
C18 C24 C19 119.08(18) 5_666 . ?
C23 C24 C19 118.75(18) . . ?
O8 C25 O7 126.4(2) . . ?
O8 C25 C26 120.90(19) . . ?
O7 C25 C26 112.65(19) . . ?
C27 C26 C32 121.21(19) . . ?
C27 C26 C25 119.5(2) . . ?
C32 C26 C25 119.0(2) . . ?
C26 C27 C28 122.2(2) . . ?
C26 C27 C32 119.4(2) . 5_656 ?
C28 C27 C32 118.3(2) . 5_656 ?
C29 C28 C27 121.4(2) . . ?
C29 C28 H28 119.3 . . ?
C27 C28 H28 119.3 . . ?
C28 C29 C30 120.1(2) . 5_656 ?
C28 C29 H29 119.9 . . ?
C30 C29 H29 119.9 5_656 . ?
C31 C30 C29 120.9(2) . 5_656 ?
C31 C30 H30 119.6 . . ?
C29 C30 H30 119.6 5_656 . ?
C30 C31 C32 121.1(2) . . ?
C30 C31 H31 119.5 . . ?
C32 C31 H31 119.5 . . ?
C26 C32 C31 122.5(2) . . ?
C26 C32 C27 119.3(2) . 5_656 ?
C31 C32 C27 118.2(2) . 5_656 ?
C34 C33 H33A 109.5 . . ?
C34 C33 H33B 109.5 . . ?
H33A C33 H33B 109.5 . . ?
C34 C33 H33C 109.5 . . ?
H33A C33 H33C 109.5 . . ?
H33B C33 H33C 109.5 . . ?
N1 C34 C35 118.5(2) . . ?
N1 C34 C33 117.4(2) . . ?
C35 C34 C33 124.1(2) . . ?
C34 C35 C36 119.3(2) . . ?
C34 C35 H35 120.3 . . ?
C36 C35 H35 120.3 . . ?
C37 C36 C35 120.3(2) . . ?
C37 C36 H36 119.9 . . ?
C35 C36 H36 119.9 . . ?
C38 C37 C36 119.4(2) . . ?
C38 C37 H37 120.3 . . ?
C36 C37 H37 120.3 . . ?
N1 C38 C37 118.5(2) . . ?
N1 C38 C39 117.6(2) . . ?
C37 C38 C39 123.8(2) . . ?
C38 C39 H39A 109.5 . . ?
C38 C39 H39B 109.5 . . ?
H39A C39 H39B 109.5 . . ?
C38 C39 H39C 109.5 . . ?
H39A C39 H39C 109.5 . . ?
H39B C39 H39C 109.5 . . ?
C41 C40 H40A 109.5 . . ?
C41 C40 H40B 109.5 . . ?
H40A C40 H40B 109.5 . . ?
C41 C40 H40C 109.5 . . ?
H40A C40 H40C 109.5 . . ?
H40B C40 H40C 109.5 . . ?
N2 C41 C42 118.3(2) . . ?
N2 C41 C40 117.4(2) . . ?
C42 C41 C40 124.3(2) . . ?
C43 C42 C41 119.1(2) . . ?
C43 C42 H42 120.4 . . ?
C41 C42 H42 120.4 . . ?
C44 C43 C42 121.1(2) . . ?
C44 C43 H43 119.5 . . ?
C42 C43 H43 119.5 . . ?
C43 C44 C45 118.9(2) . . ?
C43 C44 H44 120.6 . . ?
C45 C44 H44 120.6 . . ?
N2 C45 C44 118.7(2) . . ?
N2 C45 C46 116.6(2) . . ?
C44 C45 C46 124.7(2) . . ?
C45 C46 H46A 109.5 . . ?
C45 C46 H46B 109.5 . . ?
H46A C46 H46B 109.5 . . ?
C45 C46 H46C 109.5 . . ?
H46A C46 H46C 109.5 . . ?
H46B C46 H46C 109.5 . . ?

loop_
_geom_bond_atom_site_label_1
_geom_bond_atom_site_label_2
_geom_bond_distance
_geom_bond_site_symmetry_2
_geom_bond_publ_flag
Zn1 O7 1.9371(14) . ?
Zn1 O5 1.9430(14) . ?
Zn1 O1 1.9540(15) . ?
Zn1 O3 1.9693(14) 8_556 ?
O1 C1 1.275(2) . ?
O2 C1 1.235(3) . ?
O3 C16 1.288(2) . ?
O3 Zn1 1.9692(14) 8_656 ?
O4 C16 1.233(3) . ?
O5 C17 1.273(2) . ?
O6 C17 1.234(3) . ?
O7 C25 1.266(3) . ?
O8 C25 1.229(3) . ?
O9 H9A 0.90(3) . ?
O9 H9B 0.86(3) . ?
O10 H10A 0.88(3) . ?
O10 H10B 0.90(3) . ?
N1 C38 1.341(3) . ?
N1 C34 1.351(3) . ?
N1 H1 1.01(3) . ?
N2 C41 1.344(3) . ?
N2 C45 1.352(3) . ?
N2 H2 0.94(3) . ?
C1 C2 1.507(3) . ?
C2 C3 1.395(3) . ?
C2 C15 1.403(3) . ?
C3 C8 1.434(3) . ?
C3 C4 1.439(3) . ?
C4 C5 1.354(3) . ?
C4 H4 0.9500 . ?
C5 C6 1.414(3) . ?
C5 H5 0.9500 . ?
C6 C7 1.359(3) . ?
C6 H6 0.9500 . ?
C7 C8 1.424(3) . ?
C7 H7 0.9500 . ?
C8 C9 1.405(3) . ?
C9 C10 1.394(3) . ?
C9 C16 1.501(3) . ?
C10 C15 1.436(3) . ?
C10 C11 1.437(3) . ?
C11 C12 1.353(3) . ?
C11 H11 0.9500 . ?
C12 C13 1.421(3) . ?
C12 H12 0.9500 . ?
C13 C14 1.358(3) . ?
C13 H13 0.9500 . ?
C14 C15 1.426(3) . ?
C14 H14 0.9500 . ?
C17 C18 1.509(3) . ?
C18 C19 1.400(3) . ?
C18 C24 1.407(3) 5_666 ?
C19 C20 1.431(3) . ?
C19 C24 1.434(3) . ?
C20 C21 1.358(3) . ?
C20 H20 0.9500 . ?
C21 C22 1.420(3) . ?
C21 H21 0.9500 . ?
C22 C23 1.362(3) . ?
C22 H22 0.9500 . ?
C23 C24 1.430(3) . ?
C23 H23 0.9500 . ?
C24 C18 1.407(3) 5_666 ?
C25 C26 1.513(3) . ?
C26 C27 1.398(3) . ?
C26 C32 1.398(3) . ?
C27 C28 1.434(3) . ?
C27 C32 1.437(3) 5_656 ?
C28 C29 1.354(3) . ?
C28 H28 0.9500 . ?
C29 C30 1.419(4) 5_656 ?
C29 H29 0.9500 . ?
C30 C31 1.356(3) . ?
C30 C29 1.419(4) 5_656 ?
C30 H30 0.9500 . ?
C31 C32 1.434(3) . ?
C31 H31 0.9500 . ?
C32 C27 1.437(3) 5_656 ?
C33 C34 1.490(3) . ?
C33 H33A 0.9800 . ?
C33 H33B 0.9800 . ?
C33 H33C 0.9800 . ?
C34 C35 1.376(3) . ?
C35 C36 1.384(3) . ?
C35 H35 0.9500 . ?
C36 C37 1.383(3) . ?
C36 H36 0.9500 . ?
C37 C38 1.377(3) . ?
C37 H37 0.9500 . ?
C38 C39 1.498(3) . ?
C39 H39A 0.9800 . ?
C39 H39B 0.9800 . ?
C39 H39C 0.9800 . ?
C40 C41 1.488(3) . ?
C40 H40A 0.9800 . ?
C40 H40B 0.9800 . ?
C40 H40C 0.9800 . ?
C41 C42 1.384(3) . ?
C42 C43 1.380(4) . ?
C42 H42 0.9500 . ?
C43 C44 1.377(3) . ?
C43 H43 0.9500 . ?
C44 C45 1.380(3) . ?
C44 H44 0.9500 . ?
C45 C46 1.492(3) . ?
C46 H46A 0.9800 . ?
C46 H46B 0.9800 . ?
C46 H46C 0.9800 . ?

loop_
_geom_hbond_atom_site_label_D
_geom_hbond_atom_site_label_H
_geom_hbond_atom_site_label_A
_geom_hbond_distance_DH
_geom_hbond_distance_HA
_geom_hbond_distance_DA
_geom_hbond_angle_DHA
_geom_hbond_site_symmetry_A
O9 H9A O2 0.90(3) 1.88(3) 2.731(2) 157(3) .
O9 H9B O3 0.86(3) 1.87(3) 2.705(2) 162(3) 8_556
O10 H10A O6 0.88(3) 1.95(3) 2.821(2) 170(3) .
O10 H10B O8 0.90(3) 1.93(3) 2.795(2) 161(3) 6_566
N1 H1 O9 1.01(3) 1.64(3) 2.639(2) 170(3) 7_666
N2 H2 O10 0.94(3) 1.77(3) 2.708(3) 175(3) 2_545

loop_
_geom_torsion_atom_site_label_1
_geom_torsion_atom_site_label_2
_geom_torsion_atom_site_label_3
_geom_torsion_atom_site_label_4
_geom_torsion
_geom_torsion_site_symmetry_1
_geom_torsion_site_symmetry_2
_geom_torsion_site_symmetry_3
_geom_torsion_site_symmetry_4
_geom_torsion_publ_flag
O7 Zn1 O1 C1 80.27(16) . . . . ?
O5 Zn1 O1 C1 -163.17(15) . . . . ?
O3 Zn1 O1 C1 -34.11(17) 8_556 . . . ?
O7 Zn1 O5 C17 -63.37(16) . . . . ?
O1 Zn1 O5 C17 175.69(14) . . . . ?
O3 Zn1 O5 C17 46.71(16) 8_556 . . . ?
O5 Zn1 O7 C25 -89.9(2) . . . . ?
O1 Zn1 O7 C25 22.4(2) . . . . ?
O3 Zn1 O7 C25 147.5(2) 8_556 . . . ?
Zn1 O1 C1 O2 -12.9(3) . . . . ?
Zn1 O1 C1 C2 167.55(13) . . . . ?
O2 C1 C2 C3 -95.6(3) . . . . ?
O1 C1 C2 C3 84.0(2) . . . . ?
O2 C1 C2 C15 83.6(3) . . . . ?
O1 C1 C2 C15 -96.9(2) . . . . ?
C15 C2 C3 C8 -2.1(3) . . . . ?
C1 C2 C3 C8 176.98(18) . . . . ?
C15 C2 C3 C4 176.21(19) . . . . ?
C1 C2 C3 C4 -4.7(3) . . . . ?
C2 C3 C4 C5 -178.1(2) . . . . ?
C8 C3 C4 C5 0.3(3) . . . . ?
C3 C4 C5 C6 -1.5(3) . . . . ?
C4 C5 C6 C7 0.7(4) . . . . ?
C5 C6 C7 C8 1.3(3) . . . . ?
C6 C7 C8 C9 177.4(2) . . . . ?
C6 C7 C8 C3 -2.4(3) . . . . ?
C2 C3 C8 C9 0.2(3) . . . . ?
C4 C3 C8 C9 -178.25(18) . . . . ?
C2 C3 C8 C7 179.99(19) . . . . ?
C4 C3 C8 C7 1.6(3) . . . . ?
C7 C8 C9 C10 -178.92(19) . . . . ?
C3 C8 C9 C10 0.9(3) . . . . ?
C7 C8 C9 C16 -2.2(3) . . . . ?
C3 C8 C9 C16 177.65(17) . . . . ?
C8 C9 C10 C15 0.0(3) . . . . ?
C16 C9 C10 C15 -176.81(18) . . . . ?
C8 C9 C10 C11 177.84(19) . . . . ?
C16 C9 C10 C11 1.1(3) . . . . ?
C9 C10 C11 C12 -176.0(2) . . . . ?
C15 C10 C11 C12 1.9(3) . . . . ?
C10 C11 C12 C13 0.3(4) . . . . ?
C11 C12 C13 C14 -1.4(4) . . . . ?
C12 C13 C14 C15 0.3(4) . . . . ?
C3 C2 C15 C14 -173.8(2) . . . . ?
C1 C2 C15 C14 7.1(3) . . . . ?
C3 C2 C15 C10 3.0(3) . . . . ?
C1 C2 C15 C10 -176.12(18) . . . . ?
C13 C14 C15 C2 178.7(2) . . . . ?
C13 C14 C15 C10 1.8(3) . . . . ?
C9 C10 C15 C2 -1.9(3) . . . . ?
C11 C10 C15 C2 -179.84(19) . . . . ?
C9 C10 C15 C14 175.05(19) . . . . ?
C11 C10 C15 C14 -2.9(3) . . . . ?
Zn1 O3 C16 O4 2.4(3) 8_656 . . . ?
Zn1 O3 C16 C9 -178.27(14) 8_656 . . . ?
C10 C9 C16 O4 101.6(2) . . . . ?
C8 C9 C16 O4 -75.2(3) . . . . ?
C10 C9 C16 O3 -77.8(2) . . . . ?
C8 C9 C16 O3 105.4(2) . . . . ?
Zn1 O5 C17 O6 -16.1(3) . . . . ?
Zn1 O5 C17 C18 163.32(12) . . . . ?
O6 C17 C18 C19 104.7(2) . . . . ?
O5 C17 C18 C19 -74.7(2) . . . . ?
O6 C17 C18 C24 -78.1(3) . . . 5_666 ?
O5 C17 C18 C24 102.4(2) . . . 5_666 ?
C24 C18 C19 C20 -179.51(19) 5_666 . . . ?
C17 C18 C19 C20 -2.4(3) . . . . ?
C24 C18 C19 C24 -0.2(3) 5_666 . . . ?
C17 C18 C19 C24 176.90(18) . . . . ?
C18 C19 C20 C21 -179.3(2) . . . . ?
C24 C19 C20 C21 1.4(3) . . . . ?
C19 C20 C21 C22 0.0(3) . . . . ?
C20 C21 C22 C23 -1.1(3) . . . . ?
C21 C22 C23 C24 0.7(3) . . . . ?
C22 C23 C24 C18 179.4(2) . . . 5_666 ?
C22 C23 C24 C19 0.7(3) . . . . ?
C18 C19 C24 C18 0.2(3) . . . 5_666 ?
C20 C19 C24 C18 179.53(19) . . . 5_666 ?
C18 C19 C24 C23 178.98(18) . . . . ?
C20 C19 C24 C23 -1.7(3) . . . . ?
Zn1 O7 C25 O8 18.9(4) . . . . ?
Zn1 O7 C25 C26 -159.62(15) . . . . ?
O8 C25 C26 C27 101.5(3) . . . . ?
O7 C25 C26 C27 -79.9(3) . . . . ?
O8 C25 C26 C32 -84.3(3) . . . . ?
O7 C25 C26 C32 94.3(3) . . . . ?
C32 C26 C27 C28 -179.3(2) . . . . ?
C25 C26 C27 C28 -5.2(3) . . . . ?
C32 C26 C27 C32 0.6(3) . . . 5_656 ?
C25 C26 C27 C32 174.65(19) . . . 5_656 ?
C26 C27 C28 C29 -179.5(2) . . . . ?
C32 C27 C28 C29 0.6(3) 5_656 . . . ?
C27 C28 C29 C30 0.8(4) . . . 5_656 ?
C29 C30 C31 C32 -0.1(4) 5_656 . . . ?
C27 C26 C32 C31 178.4(2) . . . . ?
C25 C26 C32 C31 4.3(3) . . . . ?
C27 C26 C32 C27 -0.6(3) . . . 5_656 ?
C25 C26 C32 C27 -174.68(19) . . . 5_656 ?
C30 C31 C32 C26 179.7(2) . . . . ?
C30 C31 C32 C27 -1.3(3) . . . 5_656 ?
C38 N1 C34 C35 -0.5(3) . . . . ?
C38 N1 C34 C33 -178.6(2) . . . . ?
N1 C34 C35 C36 -0.6(3) . . . . ?
C33 C34 C35 C36 177.4(2) . . . . ?
C34 C35 C36 C37 0.9(4) . . . . ?
C35 C36 C37 C38 -0.1(4) . . . . ?
C34 N1 C38 C37 1.3(4) . . . . ?
C34 N1 C38 C39 -179.3(2) . . . . ?
C36 C37 C38 N1 -0.9(4) . . . . ?
C36 C37 C38 C39 179.7(2) . . . . ?
C45 N2 C41 C42 0.6(3) . . . . ?
C45 N2 C41 C40 -178.3(2) . . . . ?
N2 C41 C42 C43 -0.2(3) . . . . ?
C40 C41 C42 C43 178.7(2) . . . . ?
C41 C42 C43 C44 -1.2(4) . . . . ?
C42 C43 C44 C45 2.1(4) . . . . ?
C41 N2 C45 C44 0.3(3) . . . . ?
C41 N2 C45 C46 -178.7(2) . . . . ?
C43 C44 C45 N2 -1.7(3) . . . . ?
C43 C44 C45 C46 177.2(2) . . . . ?
